data_1534957
loop_
_publ_author_name
'Smyth, J.R.'

_publ_section_title
;
 A crystallographic model for hydrous wadsleyite (beta Mg2 Si O4): An
 ocean in the eath's interior?
;
_journal_name_full 'American Mineralogist'
_journal_page_first 1021
_journal_page_last 1024
_journal_volume 79
_journal_year 1994
_chemical_formula_sum 'H2 Mg7 O16 Si4'
_chemical_name_systematic 'Mg7 (Si4 O14 (O H)2)'
_space_group_IT_number 51
_symmetry_space_group_name_Hall '-P 2b 2'
_symmetry_space_group_name_H-M 'P m m b'
_cell_angle_alpha 90
_cell_angle_beta 90
_cell_angle_gamma 90
_cell_formula_units_Z 2
_cell_length_a 5.6921
_cell_length_b 11.46
_cell_length_c 8.253
_cell_volume 538.355
_citation_journal_id_ASTM AMMIAY
_cod_data_source_file Smyth_AMMIAY_1994_1675.cif
_cod_data_source_block H2Mg7O16Si4
_cod_original_cell_volume 538.3553
_cod_original_sg_symbol_Hall '-P 2a 2a (y,-x,z)'
_cod_database_code 1534957

loop_
_symmetry_equiv_pos_as_xyz
x,y,z
-x,-y+1/2,z
-x,y+1/2,-z
x,-y,-z
-x,-y,-z
x,y-1/2,-z
x,-y-1/2,z
-x,y,z

loop_
_atom_site_label
_atom_site_type_symbol
_atom_site_fract_x
_atom_site_fract_y
_atom_site_fract_z
_atom_site_occupancy
_atom_site_U_iso_or_equiv
O7 O-2 0.2698 0.1229 0.9929 1 0.0
H2 H+1 0.5 0.75 0.5915 1 0.0
Mg2 Mg+2 0.5 0.5 0.5 1 0.0
Si2 Si+4 0.5 0.6201 0.1166 1 0.0
Mg1 Mg+2 0 0 0 1 0.0
O6 O-2 0.5 0.4895 0.7556 1 0.0
O3 O-2 0 0.25 0.7168 1 0.0
O1 O-2 0 0.25 0.2187 1 0.0
Si1 Si+4 0 0.1201 0.6166 1 0.0
Mg4 Mg+2 0.25 0.1264 0.25 1 0.0
O2 O-2 0.5 0.75 0.7187 1 0.0
O4 O-2 0.5 0.75 0.2168 1 0.0
O5 O-2 0 0.9895 0.2556 1 0.0
Mg3 Mg+2 0 0.25 0.9701 1 0.0
O8 O-2 0.7698 0.6229 0.4929 1 0.0
H1 H+1 0 0.25 0.3459 1 0.0
